data_7056664
loop_
_publ_author_name
'Roitershtein, Dmitrii M.'
'Puntus, Lada N.'
'Lyssenko, Konstantin A.'
'Taidakov, Ilya V.'
'Varaksina, Evgenia'
'Minyaev, Mikhail M.'
'Gerasin, Viktor Anatol'evich'
'Guseva, Maria A.'
'Vinogradov, Alexey V.'
'Savchenko, Maria S.'
'Nifant'ev, Ilya E.'

_publ_section_title
;
 An efficient route for design of luminescent composite materials based on
 polyethylene containing europium dibenzoylmethanate
;
_journal_name_full 'New J. Chem.'
_journal_paper_doi 10.1039/C7NJ03055J
_journal_year 2017
_chemical_formula_moiety 'C15 H34 N, I'
_chemical_formula_sum 'C15 H34 I N'
_chemical_formula_weight 355.33
_space_group_crystal_system monoclinic
_space_group_IT_number 4
_space_group_name_Hall 'P 2yb'
_space_group_name_H-M_alt 'P 1 21 1'
_symmetry_space_group_name_Hall 'P 2yb'
_symmetry_space_group_name_H-M 'P 1 21 1'
_atom_sites_solution_hydrogens mixed
_audit_creation_method SHELXL-2014/6
_audit_update_record
;
2017-08-05 deposited with the CCDC.
2017-10-03 downloaded from the CCDC.
;
_cell_angle_alpha 90
_cell_angle_beta 91.012(2)
_cell_angle_gamma 90
_cell_formula_units_Z 2
_cell_length_a 5.7367(6)
_cell_length_b 7.4012(8)
_cell_length_c 21.041(2)
_cell_measurement_reflns_used 952
_cell_measurement_temperature 120(2)
_cell_measurement_theta_max 25
_cell_measurement_theta_min 3
_cell_volume 893.23(16)
_computing_cell_refinement 'Bruker SAINT'
_computing_data_collection 'Bruker APEX II'
_computing_data_reduction 'Bruker SAINT'
_computing_molecular_graphics 'Bruker SHELXTL'
_computing_publication_material 'Bruker SHELXTL'
_computing_structure_refinement 'SHELXL-97 (Sheldrick, 1997)'
_computing_structure_solution 'SHELXS-97 (Sheldrick, 1997)'
_diffrn_ambient_temperature 120(2)
_diffrn_measured_fraction_theta_full 0.998
_diffrn_measured_fraction_theta_max 0.998
_diffrn_measurement_device_type 'Bruker APEX II CCD area detector''
_diffrn_measurement_method 'omega scans'
_diffrn_radiation_type MoK\a
_diffrn_radiation_wavelength 0.71073
_diffrn_reflns_av_R_equivalents 0.0360
_diffrn_reflns_av_unetI/netI 0.0378
_diffrn_reflns_Laue_measured_fraction_full 0.998
_diffrn_reflns_Laue_measured_fraction_max 0.998
_diffrn_reflns_limit_h_max 7
_diffrn_reflns_limit_h_min -7
_diffrn_reflns_limit_k_max 10
_diffrn_reflns_limit_k_min -10
_diffrn_reflns_limit_l_max 28
_diffrn_reflns_limit_l_min -28
_diffrn_reflns_number 14807
_diffrn_reflns_point_group_measured_fraction_full 0.998
_diffrn_reflns_point_group_measured_fraction_max 0.999
_diffrn_reflns_theta_full 25.242
_diffrn_reflns_theta_max 28.994
_diffrn_reflns_theta_min 1.936
_exptl_absorpt_coefficient_mu 1.779
_exptl_absorpt_correction_type multi-scan
_exptl_absorpt_process_details SADABS
_exptl_crystal_colour colorless
_exptl_crystal_density_diffrn 1.321
_exptl_crystal_description needle
_exptl_crystal_F_000 368
_exptl_crystal_preparation Luminescent
_exptl_crystal_size_max 0.400
_exptl_crystal_size_mid 0.060
_exptl_crystal_size_min 0.030
_exptl_transmission_factor_max 0.949
_exptl_transmission_factor_min 0.536
_refine_diff_density_max 0.752
_refine_diff_density_min -0.460
_refine_diff_density_rms 0.087
_refine_ls_abs_structure_details
;
 Refined as an inversion twin.
;
_refine_ls_abs_structure_Flack 0.48(6)
_refine_ls_extinction_method none
_refine_ls_goodness_of_fit_ref 1.040
_refine_ls_hydrogen_treatment constr
_refine_ls_matrix_type full
_refine_ls_number_parameters 160
_refine_ls_number_reflns 4748
_refine_ls_number_restraints 1
_refine_ls_restrained_S_all 1.040
_refine_ls_R_factor_all 0.0344
_refine_ls_R_factor_gt 0.0276
_refine_ls_shift/su_max 0.001
_refine_ls_shift/su_mean 0.000
_refine_ls_structure_factor_coef Fsqd
_refine_ls_weighting_details 'w=1/[\s^2^(Fo^2^)+(0.0310P)^2^+0.1917P] where P=(Fo^2^+2Fc^2^)/3'
_refine_ls_weighting_scheme calc
_refine_ls_wR_factor_gt 0.0587
_refine_ls_wR_factor_ref 0.0622
_reflns_Friedel_coverage 0.864
_reflns_Friedel_fraction_full 0.999
_reflns_Friedel_fraction_max 1.000
_reflns_number_gt 4266
_reflns_number_total 4748
_reflns_threshold_expression I>2\s(I)
_cod_data_source_file c7nj03055j2.cif
_cod_data_source_block c21_c
_cod_original_cell_volume 893.25(17)
_cod_database_code 7056664
_shelx_space_group_comment
;
The symmetry employed for this shelxl refinement is uniquely defined
by the following loop, which should always be used as a source of
symmetry information in preference to the above space-group names.
They are only intended as comments.
;
_shelx_estimated_absorpt_t_min 0.536
_shelx_estimated_absorpt_t_max 0.949
_shelxl_version_number 2014/6

loop_
_space_group_symop_operation_xyz
'x, y, z'
'-x, y+1/2, -z'

loop_
_atom_site_label
_atom_site_type_symbol
_atom_site_fract_x
_atom_site_fract_y
_atom_site_fract_z
_atom_site_U_iso_or_equiv
_atom_site_adp_type
_atom_site_occupancy
_atom_site_site_symmetry_order
_atom_site_calc_flag
_atom_site_refinement_flags_posn
_atom_site_refinement_flags_adp
_atom_site_refinement_flags_occupancy
_atom_site_disorder_assembly
_atom_site_disorder_group
I1 I 0.59951(4) -0.1695(2) -0.90725(2) 0.01901(8) Uani 1 1 d . . . . .
N1 N -0.0131(5) -0.673(2) -0.90126(14) 0.0149(6) Uani 1 1 d . . . . .
C1 C -0.2106(6) -0.675(2) -0.85456(16) 0.0147(9) Uani 1 1 d . . . . .
H1A H -0.3186 -0.7740 -0.8667 0.018 Uiso 1 1 calc R U . . .
H1B H -0.2978 -0.5601 -0.8592 0.018 Uiso 1 1 calc R U . . .
C2 C -0.1439(8) -0.6980(14) -0.7852(2) 0.025(2) Uani 1 1 d . . . . .
H2A H -0.0765 -0.8197 -0.7781 0.030 Uiso 1 1 calc R U . . .
H2B H -0.0248 -0.6072 -0.7728 0.030 Uiso 1 1 calc R U . . .
C3 C -0.3548(8) -0.675(3) -0.74547(19) 0.0311(13) Uani 1 1 d . . . . .
H3A H -0.4153 -0.5517 -0.7533 0.037 Uiso 1 1 calc R U . . .
H3B H -0.4746 -0.7603 -0.7618 0.037 Uiso 1 1 calc R U . . .
C4 C -0.3375(9) -0.7004(18) -0.6759(2) 0.037(3) Uani 1 1 d . . . . .
H4A H -0.2574 -0.8172 -0.6684 0.045 Uiso 1 1 calc R U . . .
H4B H -0.2319 -0.6050 -0.6592 0.045 Uiso 1 1 calc R U . . .
C5 C -0.5373(9) -0.6997(13) -0.6372(2) 0.030(2) Uani 1 1 d . . . . .
H5A H -0.5927 -0.8263 -0.6358 0.036 Uiso 1 1 calc R U . . .
H5B H -0.6581 -0.6307 -0.6611 0.036 Uiso 1 1 calc R U . . .
C6 C -0.5424(8) -0.6313(8) -0.5700(2) 0.0259(16) Uani 1 1 d . . . . .
H6C H -0.4247 -0.6973 -0.5468 0.031 Uiso 0.41(3) 1 d R U P A 2
H6D H -0.4916 -0.5078 -0.5711 0.031 Uiso 0.41(3) 1 d R U P A 2
H6A H -0.3960 -0.6593 -0.5495 0.031 Uiso 0.59(3) 1 d R U P A 1
H6B H -0.5584 -0.5022 -0.5707 0.031 Uiso 0.59(3) 1 d R U P A 1
C7 C -0.743(3) -0.713(3) -0.5298(8) 0.0216(14) Uani 0.59(3) 1 d . . P A 1
H7A H -0.8939 -0.6881 -0.5518 0.026 Uiso 0.59(3) 1 calc R U P A 1
H7B H -0.7235 -0.8457 -0.5278 0.026 Uiso 0.59(3) 1 calc R U P A 1
C8 C -0.754(2) -0.642(3) -0.4642(6) 0.0216(14) Uani 0.59(3) 1 d . . P A 1
H8A H -0.7676 -0.5089 -0.4663 0.026 Uiso 0.59(3) 1 calc R U P A 1
H8B H -0.6053 -0.6707 -0.4419 0.026 Uiso 0.59(3) 1 calc R U P A 1
C7' C -0.740(5) -0.639(5) -0.5338(12) 0.0216(14) Uani 0.41(3) 1 d . . P A 2
H7'A H -0.8589 -0.7017 -0.5602 0.026 Uiso 0.41(3) 1 calc R U P A 2
H7'B H -0.7940 -0.5122 -0.5297 0.026 Uiso 0.41(3) 1 calc R U P A 2
C8' C -0.755(4) -0.723(4) -0.4663(10) 0.0216(14) Uani 0.41(3) 1 d . . P A 2
H8'A H -0.7220 -0.8530 -0.4716 0.026 Uiso 0.41(3) 1 calc R U P A 2
H8'B H -0.6210 -0.6723 -0.4417 0.026 Uiso 0.41(3) 1 calc R U P A 2
C9 C -0.9490(9) -0.7125(7) -0.4254(2) 0.0266(14) Uani 1 1 d . . . . .
H9C H -1.0607 -0.6371 -0.4471 0.032 Uiso 0.41(3) 1 d R U P A 2
H9D H -1.0121 -0.8326 -0.4273 0.032 Uiso 0.41(3) 1 d R U P A 2
H9A H -1.0928 -0.6791 -0.4462 0.032 Uiso 0.59(3) 1 d R U P A 1
H9B H -0.9389 -0.8419 -0.4271 0.032 Uiso 0.59(3) 1 d R U P A 1
C10 C -0.9663(9) -0.662(4) -0.3592(2) 0.0493(18) Uani 1 1 d . . . . .
H10A H -0.9614 -0.5283 -0.3577 0.059 Uiso 1 1 calc R U . . .
H10B H -0.8220 -0.7051 -0.3376 0.059 Uiso 1 1 calc R U . . .
C11 C -1.1593(9) -0.7176(7) -0.3199(2) 0.0310(14) Uani 1 1 d . . . . .
H11A H -1.1527 -0.8507 -0.3156 0.037 Uiso 1 1 calc R U . . .
H11B H -1.3060 -0.6882 -0.3431 0.037 Uiso 1 1 calc R U . . .
C12 C -1.1747(11) -0.6379(18) -0.2537(2) 0.044(3) Uani 1 1 d . . . . .
H12A H -1.3147 -0.6837 -0.2331 0.066 Uiso 1 1 calc R U . . .
H12B H -1.1830 -0.5059 -0.2567 0.066 Uiso 1 1 calc R U . . .
H12C H -1.0363 -0.6726 -0.2286 0.066 Uiso 1 1 calc R U . . .
C13 C -0.1240(6) -0.669(2) -0.96612(16) 0.0211(8) Uani 1 1 d . . . . .
H13A H -0.2012 -0.7843 -0.9748 0.032 Uiso 1 1 calc R U . . .
H13B H -0.0040 -0.6473 -0.9979 0.032 Uiso 1 1 calc R U . . .
H13C H -0.2393 -0.5710 -0.9682 0.032 Uiso 1 1 calc R U . . .
C14 C 0.136(2) -0.8281(15) -0.8923(6) 0.022(3) Uani 1 1 d . . . . .
H14A H 0.0433 -0.9388 -0.8970 0.033 Uiso 1 1 calc R U . . .
H14B H 0.2070 -0.8242 -0.8496 0.033 Uiso 1 1 calc R U . . .
H14C H 0.2584 -0.8267 -0.9241 0.033 Uiso 1 1 calc R U . . .
C15 C 0.137(2) -0.4996(14) -0.8961(5) 0.017(2) Uani 1 1 d . . . . .
H15A H 0.2495 -0.4973 -0.9306 0.025 Uiso 1 1 calc R U . . .
H15B H 0.2214 -0.4985 -0.8551 0.025 Uiso 1 1 calc R U . . .
H15C H 0.0361 -0.3931 -0.8991 0.025 Uiso 1 1 calc R U . . .

loop_
_atom_site_aniso_label
_atom_site_aniso_U_11
_atom_site_aniso_U_22
_atom_site_aniso_U_33
_atom_site_aniso_U_23
_atom_site_aniso_U_13
_atom_site_aniso_U_12
I1 0.01395(11) 0.01372(11) 0.02939(13) -0.0007(4) 0.00098(7) 0.0001(4)
N1 0.0129(13) 0.0149(16) 0.0170(14) -0.005(5) 0.0011(10) -0.001(5)
C1 0.0129(15) 0.016(2) 0.0152(15) 0.004(5) 0.0016(11) 0.010(5)
C2 0.0191(19) 0.039(7) 0.0176(19) 0.002(2) 0.0015(14) 0.008(2)
C3 0.027(2) 0.049(4) 0.0170(18) 0.009(7) 0.0048(15) -0.013(7)
C4 0.025(2) 0.069(10) 0.017(2) 0.004(3) -0.0012(16) 0.008(3)
C5 0.025(2) 0.045(7) 0.019(2) -0.003(2) 0.0023(16) -0.006(3)
C6 0.023(2) 0.035(5) 0.019(2) -0.0041(19) 0.0001(16) -0.0025(19)
C7 0.0249(16) 0.023(4) 0.0171(18) 0.005(5) 0.0013(13) -0.006(5)
C8 0.0249(16) 0.023(4) 0.0171(18) 0.005(5) 0.0013(13) -0.006(5)
C7' 0.0249(16) 0.023(4) 0.0171(18) 0.005(5) 0.0013(13) -0.006(5)
C8' 0.0249(16) 0.023(4) 0.0171(18) 0.005(5) 0.0013(13) -0.006(5)
C9 0.024(2) 0.036(4) 0.020(2) -0.0028(18) 0.0012(17) -0.0004(18)
C10 0.030(2) 0.100(5) 0.018(2) -0.009(10) 0.0028(17) 0.001(11)
C11 0.031(3) 0.040(4) 0.023(2) 0.0021(19) 0.0067(19) 0.002(2)
C12 0.050(3) 0.060(9) 0.023(2) 0.000(3) 0.012(2) 0.007(4)
C13 0.0212(18) 0.0279(19) 0.0141(16) -0.008(6) -0.0013(13) 0.008(7)
C14 0.017(5) 0.015(5) 0.034(5) -0.002(4) 0.014(4) -0.006(3)
C15 0.018(5) 0.012(4) 0.020(5) 0.001(3) -0.007(4) -0.012(3)

loop_
_atom_type_symbol
_atom_type_description
_atom_type_scat_dispersion_real
_atom_type_scat_dispersion_imag
_atom_type_scat_source
C C 0.0033 0.0016 'International Tables Vol C Tables 4.2.6.8 and 6.1.1.4'
H H 0.0000 0.0000 'International Tables Vol C Tables 4.2.6.8 and 6.1.1.4'
N N 0.0061 0.0033 'International Tables Vol C Tables 4.2.6.8 and 6.1.1.4'
I I -0.4742 1.8119 'International Tables Vol C Tables 4.2.6.8 and 6.1.1.4'

loop_
_geom_angle_atom_site_label_1
_geom_angle_atom_site_label_2
_geom_angle_atom_site_label_3
_geom_angle
C14 N1 C13 112.3(10)
C14 N1 C1 111.0(10)
C13 N1 C1 106.4(3)
C14 N1 C15 108.8(3)
C13 N1 C15 105.8(10)
C1 N1 C15 112.5(11)
N1 C1 C2 116.6(3)
N1 C1 H1A 108.1
C2 C1 H1A 108.1
N1 C1 H1B 108.1
C2 C1 H1B 108.1
H1A C1 H1B 107.3
C3 C2 C1 109.5(4)
C3 C2 H2A 109.8
C1 C2 H2A 109.8
C3 C2 H2B 109.8
C1 C2 H2B 109.8
H2A C2 H2B 108.2
C4 C3 C2 120.0(6)
C4 C3 H3A 107.3
C2 C3 H3A 107.3
C4 C3 H3B 107.3
C2 C3 H3B 107.3
H3A C3 H3B 106.9
C5 C4 C3 121.8(5)
C5 C4 H4A 106.9
C3 C4 H4A 106.9
C5 C4 H4B 106.9
C3 C4 H4B 106.9
H4A C4 H4B 106.7
C4 C5 C6 124.8(5)
C4 C5 H5A 106.1
C6 C5 H5A 106.1
C4 C5 H5B 106.1
C6 C5 H5B 106.1
H5A C5 H5B 106.3
C7' C6 C5 122.5(12)
C5 C6 C7 114.0(9)
C7' C6 H6C 106.1
C5 C6 H6C 106.4
C7' C6 H6D 107.6
C5 C6 H6D 106.7
H6C C6 H6D 106.5
C5 C6 H6A 108.6
C7 C6 H6A 108.7
C5 C6 H6B 109.0
C7 C6 H6B 108.7
H6A C6 H6B 107.6
C8 C7 C6 114.3(15)
C8 C7 H7A 108.7
C6 C7 H7A 108.7
C8 C7 H7B 108.7
C6 C7 H7B 108.7
H7A C7 H7B 107.6
C7 C8 C9 115.6(12)
C7 C8 H8A 108.4
C9 C8 H8A 108.4
C7 C8 H8B 108.4
C9 C8 H8B 108.4
H8A C8 H8B 107.4
C6 C7' C8' 125(2)
C6 C7' H7'A 106.0
C8' C7' H7'A 106.0
C6 C7' H7'B 106.0
C8' C7' H7'B 106.0
H7'A C7' H7'B 106.3
C9 C8' C7' 126(2)
C9 C8' H8'A 105.8
C7' C8' H8'A 105.8
C9 C8' H8'B 105.8
C7' C8' H8'B 105.8
H8'A C8' H8'B 106.2
C8' C9 C10 131.6(10)
C10 C9 C8 120.1(10)
C8' C9 H9C 105.4
C10 C9 H9C 104.6
C8' C9 H9D 103.0
C10 C9 H9D 104.4
H9C C9 H9D 105.7
C10 C9 H9A 107.5
C8 C9 H9A 107.8
C10 C9 H9B 107.4
C8 C9 H9B 106.4
H9A C9 H9B 107.0
C9 C10 C11 122.7(12)
C9 C10 H10A 106.7
C11 C10 H10A 106.7
C9 C10 H10B 106.7
C11 C10 H10B 106.7
H10A C10 H10B 106.6
C10 C11 C12 118.0(9)
C10 C11 H11A 107.8
C12 C11 H11A 107.8
C10 C11 H11B 107.8
C12 C11 H11B 107.8
H11A C11 H11B 107.1
C11 C12 H12A 109.5
C11 C12 H12B 109.5
H12A C12 H12B 109.5
C11 C12 H12C 109.5
H12A C12 H12C 109.5
H12B C12 H12C 109.5
N1 C13 H13A 109.5
N1 C13 H13B 109.5
H13A C13 H13B 109.5
N1 C13 H13C 109.5
H13A C13 H13C 109.5
H13B C13 H13C 109.5
N1 C14 H14A 109.5
N1 C14 H14B 109.5
H14A C14 H14B 109.5
N1 C14 H14C 109.5
H14A C14 H14C 109.5
H14B C14 H14C 109.5
N1 C15 H15A 109.5
N1 C15 H15B 109.5
H15A C15 H15B 109.5
N1 C15 H15C 109.5
H15A C15 H15C 109.5
H15B C15 H15C 109.5

loop_
_geom_bond_atom_site_label_1
_geom_bond_atom_site_label_2
_geom_bond_distance
N1 C14 1.439(17)
N1 C13 1.496(4)
N1 C1 1.513(4)
N1 C15 1.551(17)
C1 C2 1.513(6)
C1 H1A 0.9900
C1 H1B 0.9900
C2 C3 1.492(7)
C2 H2A 0.9900
C2 H2B 0.9900
C3 C4 1.478(6)
C3 H3A 0.9900
C3 H3B 0.9900
C4 C5 1.417(7)
C4 H4A 0.9900
C4 H4B 0.9900
C5 C6 1.503(7)
C5 H5A 0.9900
C5 H5B 0.9900
C6 C7' 1.38(3)
C6 C7 1.564(17)
C6 H6C 0.9600
C6 H6D 0.9600
C6 H6A 0.9601
C6 H6B 0.9600
C7 C8 1.48(2)
C7 H7A 0.9900
C7 H7B 0.9900
C8 C9 1.489(13)
C8 H8A 0.9900
C8 H8B 0.9900
C7' C8' 1.56(4)
C7' H7'A 0.9900
C7' H7'B 0.9900
C8' C9 1.42(2)
C8' H8'A 0.9900
C8' H8'B 0.9900
C9 C10 1.448(9)
C9 H9C 0.9600
C9 H9D 0.9600
C9 H9A 0.9600
C9 H9B 0.9600
C10 C11 1.453(11)
C10 H10A 0.9900
C10 H10B 0.9900
C11 C12 1.516(9)
C11 H11A 0.9900
C11 H11B 0.9900
C12 H12A 0.9800
C12 H12B 0.9800
C12 H12C 0.9800
C13 H13A 0.9800
C13 H13B 0.9800
C13 H13C 0.9800
C14 H14A 0.9800
C14 H14B 0.9800
C14 H14C 0.9800
C15 H15A 0.9800
C15 H15B 0.9800
C15 H15C 0.9800

loop_
_geom_hbond_atom_site_label_D
_geom_hbond_atom_site_label_H
_geom_hbond_atom_site_label_A
_geom_hbond_distance_DH
_geom_hbond_distance_HA
_geom_hbond_distance_DA
_geom_hbond_angle_DHA
_geom_hbond_site_symmetry_A
C1 H1A I1 0.99 3.08 3.971(16) 150.0 1_445
C1 H1B I1 0.99 3.12 4.046(15) 157.1 1_455
C13 H13B I1 0.98 3.09 4.054(4) 167.3 2_643
C14 H14A I1 0.98 3.07 3.989(12) 156.7 1_445
C14 H14C I1 0.98 3.22 3.686(12) 111.0 1_545
C15 H15C I1 0.98 3.00 3.939(13) 159.9 1_455

loop_
_geom_torsion_atom_site_label_1
_geom_torsion_atom_site_label_2
_geom_torsion_atom_site_label_3
_geom_torsion_atom_site_label_4
_geom_torsion
C14 N1 C1 C2 51.8(16)
C13 N1 C1 C2 174.3(12)
C15 N1 C1 C2 -70.4(15)
N1 C1 C2 C3 173.4(15)
C1 C2 C3 C4 177.0(15)
C2 C3 C4 C5 -172.9(14)
C3 C4 C5 C6 -147.3(12)
C4 C5 C6 C7' -178.0(19)
C4 C5 C6 C7 -156.7(13)
C5 C6 C7 C8 -178.2(11)
C6 C7 C8 C9 177.9(13)
C5 C6 C7' C8' 127(2)
C6 C7' C8' C9 172(2)
C7' C8' C9 C10 -130(2)
C7 C8 C9 C10 175.6(15)
C8' C9 C10 C11 -158.1(19)
C8 C9 C10 C11 176.3(14)
C9 C10 C11 C12 -172.6(14)
